data_2242365
loop_
_publ_author_name
'Ikram, Muhammad'
'Rehman, Sadia'
'Khan, Afzal'
'Schulzke, Carola'

_publ_section_title
;
 Crystal structure of the triethylammonium salt of
 3-[(4-hydroxy-3-methoxyphenyl)(4-hydroxy-2-oxo-2<i>H</i>-chromen-3-yl)methyl]-2-oxo-2<i>H</i>-chromen-4-olate
;
_journal_coeditor_code LH5866
_journal_issue 3
_journal_name_full 'Acta Crystallographica Section E'
_journal_page_first 282
_journal_page_last 286
_journal_paper_doi 10.1107/S2056989018001561
_journal_volume 74
_journal_year 2018
_chemical_formula_iupac 'C6 H16 N +, C26 H17 O8 -'
_chemical_formula_moiety 'C6 H16 N +, C26 H17 O8 -'
_chemical_formula_sum 'C32 H33 N O8'
_chemical_formula_weight 559.59
_chemical_name_systematic
;Triethylammonium
3-[(4-hydroxy-3-methoxyphenyl)(4-hydroxy-2-oxo-2<i>H</i>-chromen-3-yl)methyl]-2-oxo-2<i>H</i>-chromen-4-olate
;
_space_group_crystal_system monoclinic
_space_group_IT_number 15
_space_group_name_Hall '-C 2yc'
_space_group_name_H-M_alt 'C 1 2/c 1'
_symmetry_space_group_name_Hall '-C 2yc'
_symmetry_space_group_name_H-M 'C 1 2/c 1'
_atom_sites_solution_hydrogens mixed
_audit_creation_method SHELXL-2016/6
_cell_angle_alpha 90
_cell_angle_beta 100.16(3)
_cell_angle_gamma 90
_cell_formula_units_Z 8
_cell_length_a 19.408(4)
_cell_length_b 13.518(3)
_cell_length_c 21.714(4)
_cell_measurement_reflns_used 31667
_cell_measurement_temperature 170(2)
_cell_measurement_theta_max 59.2
_cell_measurement_theta_min 6.3
_cell_volume 5607(2)
_computing_cell_refinement
;
X-AREA (Stoe & Cie, 2010)
;
_computing_data_collection
;
X-AREA (Stoe & Cie, 2010)
;
_computing_data_reduction
;
X-AREA (Stoe & Cie, 2010)
;
_computing_molecular_graphics
;
XP in SHELXTL (Sheldrick, 2008)
;
_computing_publication_material
;
<i>CIFTAB</i> (Sheldrick, 2008) and Mercury (Macrae <i>et al.</i>,
2006)
;
_computing_structure_refinement
;
SHELXL2016 (Sheldrick, 2015b)
;
_computing_structure_solution
;
SHELXT2016 (Sheldrick, 2015a)
;
_diffrn_ambient_temperature 170(2)
_diffrn_detector_area_resol_mean 6.67
_diffrn_measured_fraction_theta_full 0.998
_diffrn_measured_fraction_theta_max 0.979
_diffrn_measurement_device_type 'Stoe IPDS2T'
_diffrn_measurement_method \w
_diffrn_radiation_type MoK\a
_diffrn_radiation_wavelength 0.71073
_diffrn_reflns_av_R_equivalents 0.0540
_diffrn_reflns_limit_h_max 26
_diffrn_reflns_limit_h_min -26
_diffrn_reflns_limit_k_max 18
_diffrn_reflns_limit_k_min -18
_diffrn_reflns_limit_l_max 30
_diffrn_reflns_limit_l_min -29
_diffrn_reflns_number 31033
_diffrn_reflns_theta_full 25.242
_diffrn_reflns_theta_max 29.603
_diffrn_reflns_theta_min 3.161
_exptl_absorpt_coefficient_mu 0.095
_exptl_absorpt_correction_T_max 0.9266
_exptl_absorpt_correction_T_min 0.7843
_exptl_absorpt_correction_type numerical
_exptl_absorpt_process_details
;
(X-RED32 and X-SHAPE; Stoe & Cie, 2010)
;
_exptl_crystal_colour colourless
_exptl_crystal_density_diffrn 1.326
_exptl_crystal_description prism
_exptl_crystal_F_000 2368
_exptl_crystal_size_max 0.437
_exptl_crystal_size_mid 0.393
_exptl_crystal_size_min 0.369
_refine_diff_density_max 0.437
_refine_diff_density_min -0.265
_refine_ls_extinction_method none
_refine_ls_goodness_of_fit_ref 0.895
_refine_ls_hydrogen_treatment mixed
_refine_ls_matrix_type full
_refine_ls_number_parameters 386
_refine_ls_number_reflns 7726
_refine_ls_number_restraints 0
_refine_ls_restrained_S_all 0.895
_refine_ls_R_factor_all 0.0825
_refine_ls_R_factor_gt 0.0439
_refine_ls_shift/su_max 0.000
_refine_ls_shift/su_mean 0.000
_refine_ls_structure_factor_coef Fsqd
_refine_ls_weighting_details 'w=1/[\s^2^(Fo^2^)+(0.0718P)^2^] where P=(Fo^2^+2Fc^2^)/3'
_refine_ls_weighting_scheme calc
_refine_ls_wR_factor_gt 0.1092
_refine_ls_wR_factor_ref 0.1217
_reflns_number_gt 4433
_reflns_number_total 7726
_reflns_threshold_expression 'I > 2\s(I)'
_cod_data_source_file lh5866sup1.cif
_cod_data_source_block I
_cod_database_code 2242365
_shelx_space_group_comment
;
The symmetry employed for this shelxl refinement is uniquely defined
by the following loop, which should always be used as a source of
symmetry information in preference to the above space-group names.
They are only intended as comments.
;
_shelx_estimated_absorpt_t_min 0.960
_shelx_estimated_absorpt_t_max 0.966

loop_
_space_group_symop_operation_xyz
'x, y, z'
'-x, y, -z+1/2'
'x+1/2, y+1/2, z'
'-x+1/2, y+1/2, -z+1/2'
'-x, -y, -z'
'x, -y, z-1/2'
'-x+1/2, -y+1/2, -z'
'x+1/2, -y+1/2, z-1/2'

loop_
_atom_site_type_symbol
_atom_site_label
_atom_site_fract_x
_atom_site_fract_y
_atom_site_fract_z
_atom_site_U_iso_or_equiv
_atom_site_adp_type
_atom_site_calc_flag
_atom_site_occupancy
O O1 0.65404(7) 0.33340(8) 0.59806(5) 0.0450(3) Uani d 1
O O2 0.71609(6) 0.37291(7) 0.52747(5) 0.0351(2) Uani d 1
O O3 0.72176(6) 0.66489(7) 0.57698(5) 0.0349(2) Uani d 1
O O4 0.54117(6) 0.42562(8) 0.68855(5) 0.0392(3) Uani d 1
O O5 0.46745(5) 0.54780(8) 0.66496(5) 0.0413(3) Uani d 1
O O6 0.61390(6) 0.72322(8) 0.60507(5) 0.0380(3) Uani d 1
O O7 0.89787(6) 0.52052(8) 0.78148(5) 0.0432(3) Uani d 1
O O8 0.88267(5) 0.69683(8) 0.82643(5) 0.0382(3) Uani d 1
C C1 0.65911(7) 0.52333(10) 0.65646(6) 0.0283(3) Uani d 1
H H1 0.653226 0.456518 0.674616 0.034 Uiso calc 1
C C2 0.68601(7) 0.50216(10) 0.59576(6) 0.0274(3) Uani d 1
C C3 0.68308(8) 0.40112(10) 0.57585(6) 0.0307(3) Uani d 1
C C4 0.75438(8) 0.43890(10) 0.49954(7) 0.0304(3) Uani d 1
C C5 0.79254(9) 0.40104(12) 0.45636(7) 0.0380(3) Uani d 1
H H5 0.791402 0.332382 0.446889 0.046 Uiso calc 1
C C6 0.83190(9) 0.46504(12) 0.42771(7) 0.0397(4) Uani d 1
H H6 0.859256 0.440327 0.398885 0.048 Uiso calc 1
C C7 0.83193(9) 0.56603(12) 0.44068(7) 0.0391(4) Uani d 1
H H7 0.858278 0.609993 0.419785 0.047 Uiso calc 1
C C8 0.79410(8) 0.60231(11) 0.48347(7) 0.0340(3) Uani d 1
H H8 0.794209 0.671288 0.491881 0.041 Uiso calc 1
C C9 0.75550(7) 0.53842(10) 0.51466(6) 0.0282(3) Uani d 1
C C10 0.71880(7) 0.57089(10) 0.56401(6) 0.0280(3) Uani d 1
C C11 0.58739(7) 0.57065(11) 0.64990(6) 0.0306(3) Uani d 1
C C12 0.53443(8) 0.51111(11) 0.66936(7) 0.0334(3) Uani d 1
C C13 0.45011(8) 0.64011(12) 0.64179(7) 0.0384(4) Uani d 1
C C14 0.38105(9) 0.66885(15) 0.63775(9) 0.0515(4) Uani d 1
H H14 0.347869 0.626144 0.651362 0.062 Uiso calc 1
C C15 0.36156(10) 0.76085(16) 0.61355(10) 0.0577(5) Uani d 1
H H15 0.314319 0.781672 0.610423 0.069 Uiso calc 1
C C16 0.40959(9) 0.82347(15) 0.59370(9) 0.0517(5) Uani d 1
H H16 0.395311 0.886758 0.577164 0.062 Uiso calc 1
C C17 0.47810(9) 0.79387(12) 0.59795(8) 0.0420(4) Uani d 1
H H17 0.511084 0.836923 0.584344 0.050 Uiso calc 1
C C18 0.49943(8) 0.70091(11) 0.62216(7) 0.0352(3) Uani d 1
C C19 0.57071(7) 0.66420(11) 0.62576(7) 0.0313(3) Uani d 1
C C20 0.71563(7) 0.57348(10) 0.70423(6) 0.0282(3) Uani d 1
C C21 0.77965(8) 0.52424(10) 0.72074(7) 0.0315(3) Uani d 1
H H21 0.785784 0.461518 0.702725 0.038 Uiso calc 1
C C22 0.83384(7) 0.56465(11) 0.76247(6) 0.0313(3) Uani d 1
C C23 0.82595(7) 0.65759(11) 0.78824(6) 0.0303(3) Uani d 1
C C24 0.76243(8) 0.70469(11) 0.77388(7) 0.0338(3) Uani d 1
H H24 0.756016 0.766884 0.792446 0.041 Uiso calc 1
C C25 0.70744(8) 0.66260(11) 0.73256(7) 0.0331(3) Uani d 1
H H25 0.663662 0.695791 0.723776 0.040 Uiso calc 1
C C26 0.90262(10) 0.41779(13) 0.76835(9) 0.0543(5) Uani d 1
H H26A 0.865134 0.382110 0.783783 0.081 Uiso calc 1
H H26B 0.948123 0.392467 0.789170 0.081 Uiso calc 1
H H26C 0.897890 0.408094 0.723074 0.081 Uiso calc 1
H H3O 0.6704(13) 0.6889(17) 0.5951(11) 0.085(7) Uiso d 1
H H8O 0.8688(10) 0.7456(14) 0.8472(9) 0.047(5) Uiso d 1
N N1 0.43844(8) 0.30039(12) 0.62696(7) 0.0470(4) Uani d 1
C C27 0.44835(9) 0.20824(14) 0.66564(9) 0.0509(5) Uani d 1
H H27A 0.431136 0.220287 0.705272 0.061 Uiso calc 1
H H27B 0.499039 0.193640 0.676315 0.061 Uiso calc 1
C C28 0.41125(13) 0.11883(15) 0.63391(11) 0.0694(6) Uani d 1
H H28A 0.360606 0.130354 0.626276 0.104 Uiso calc 1
H H28B 0.422180 0.060744 0.660876 0.104 Uiso calc 1
H H28C 0.426885 0.107345 0.593994 0.104 Uiso calc 1
C C29 0.46749(11) 0.28595(16) 0.56641(9) 0.0583(5) Uani d 1
H H29A 0.512240 0.249257 0.576127 0.070 Uiso calc 1
H H29B 0.434245 0.244931 0.537270 0.070 Uiso calc 1
C C30 0.47967(13) 0.38019(16) 0.53470(9) 0.0651(6) Uani d 1
H H30A 0.434859 0.413819 0.520966 0.098 Uiso calc 1
H H30B 0.501585 0.366045 0.498311 0.098 Uiso calc 1
H H30C 0.510589 0.422827 0.563915 0.098 Uiso calc 1
C C31 0.36666(10) 0.34013(16) 0.61423(10) 0.0604(5) Uani d 1
H H31A 0.334931 0.289439 0.591806 0.072 Uiso calc 1
H H31B 0.365407 0.398452 0.586472 0.072 Uiso calc 1
C C32 0.34037(11) 0.3698(2) 0.67264(10) 0.0723(7) Uani d 1
H H32A 0.331448 0.310448 0.695904 0.108 Uiso calc 1
H H32B 0.296877 0.407609 0.661328 0.108 Uiso calc 1
H H32C 0.375635 0.410813 0.698784 0.108 Uiso calc 1
H H1N 0.4677(11) 0.3515(15) 0.6501(10) 0.064(6) Uiso d 1

loop_
_atom_site_aniso_label
_atom_site_aniso_U_11
_atom_site_aniso_U_22
_atom_site_aniso_U_33
_atom_site_aniso_U_12
_atom_site_aniso_U_13
_atom_site_aniso_U_23
O1 0.0646(8) 0.0275(5) 0.0459(6) -0.0090(5) 0.0180(6) 0.0021(5)
O2 0.0467(6) 0.0250(5) 0.0350(5) -0.0026(4) 0.0105(5) -0.0019(4)
O3 0.0372(6) 0.0243(5) 0.0460(6) -0.0043(4) 0.0146(5) -0.0036(4)
O4 0.0366(6) 0.0435(6) 0.0367(5) -0.0117(5) 0.0039(4) 0.0044(5)
O5 0.0263(5) 0.0525(7) 0.0458(6) -0.0047(5) 0.0080(5) 0.0017(5)
O6 0.0306(6) 0.0333(5) 0.0511(6) 0.0003(4) 0.0094(5) 0.0053(5)
O7 0.0334(6) 0.0446(6) 0.0470(6) 0.0127(5) -0.0056(5) -0.0110(5)
O8 0.0284(6) 0.0417(6) 0.0427(6) -0.0011(5) 0.0011(5) -0.0143(5)
C1 0.0270(7) 0.0281(7) 0.0295(7) -0.0029(5) 0.0042(5) 0.0015(5)
C2 0.0250(7) 0.0277(6) 0.0282(6) -0.0012(5) 0.0012(5) 0.0000(5)
C3 0.0330(8) 0.0278(7) 0.0300(7) -0.0009(6) 0.0023(6) 0.0018(5)
C4 0.0316(7) 0.0284(7) 0.0299(7) -0.0019(6) 0.0021(6) 0.0012(5)
C5 0.0440(9) 0.0333(8) 0.0368(8) 0.0032(7) 0.0074(7) -0.0039(6)
C6 0.0410(9) 0.0470(9) 0.0326(8) 0.0028(7) 0.0104(7) -0.0022(6)
C7 0.0401(9) 0.0413(9) 0.0373(8) -0.0039(7) 0.0105(7) 0.0012(6)
C8 0.0344(8) 0.0315(7) 0.0362(7) -0.0028(6) 0.0068(6) 0.0004(6)
C9 0.0266(7) 0.0275(6) 0.0289(7) -0.0003(5) 0.0002(5) 0.0008(5)
C10 0.0255(7) 0.0258(6) 0.0311(7) -0.0009(5) 0.0008(5) -0.0003(5)
C11 0.0256(7) 0.0362(7) 0.0292(7) -0.0039(6) 0.0031(5) -0.0028(6)
C12 0.0283(7) 0.0427(8) 0.0284(7) -0.0058(6) 0.0031(6) -0.0041(6)
C13 0.0278(8) 0.0513(9) 0.0352(8) -0.0002(7) 0.0032(6) -0.0065(7)
C14 0.0292(8) 0.0706(12) 0.0546(10) 0.0016(8) 0.0072(7) -0.0067(9)
C15 0.0303(9) 0.0755(13) 0.0647(12) 0.0120(9) 0.0010(8) -0.0129(10)
C16 0.0396(10) 0.0584(11) 0.0526(10) 0.0135(9) -0.0045(8) -0.0088(8)
C17 0.0366(9) 0.0457(9) 0.0414(8) 0.0059(7) 0.0003(7) -0.0054(7)
C18 0.0285(8) 0.0433(8) 0.0318(7) 0.0017(6) -0.0001(6) -0.0067(6)
C19 0.0271(7) 0.0347(7) 0.0313(7) -0.0037(6) 0.0032(6) -0.0034(6)
C20 0.0268(7) 0.0301(7) 0.0280(6) -0.0018(6) 0.0055(5) 0.0003(5)
C21 0.0345(8) 0.0289(7) 0.0302(7) 0.0038(6) 0.0028(6) -0.0027(5)
C22 0.0266(7) 0.0355(7) 0.0307(7) 0.0043(6) 0.0023(5) -0.0012(6)
C23 0.0260(7) 0.0351(7) 0.0288(7) -0.0037(6) 0.0025(5) -0.0033(6)
C24 0.0315(8) 0.0311(7) 0.0385(8) 0.0007(6) 0.0056(6) -0.0081(6)
C25 0.0261(7) 0.0340(7) 0.0384(8) 0.0030(6) 0.0037(6) -0.0033(6)
C26 0.0536(11) 0.0461(10) 0.0575(11) 0.0231(9) -0.0055(9) -0.0063(8)
N1 0.0418(8) 0.0546(8) 0.0391(7) -0.0160(7) -0.0081(6) 0.0083(6)
C27 0.0362(9) 0.0638(12) 0.0495(10) -0.0042(8) -0.0010(8) 0.0164(9)
C28 0.0777(15) 0.0541(12) 0.0745(14) -0.0127(11) 0.0082(12) 0.0119(10)
C29 0.0603(12) 0.0710(13) 0.0402(9) -0.0151(10) -0.0002(8) -0.0013(9)
C30 0.0820(15) 0.0759(14) 0.0356(9) -0.0231(12) 0.0051(9) 0.0010(9)
C31 0.0511(11) 0.0590(12) 0.0622(12) -0.0008(9) -0.0145(9) 0.0007(10)
C32 0.0476(12) 0.1114(19) 0.0579(12) -0.0237(12) 0.0092(10) 0.0128(12)

loop_
_atom_type_symbol
_atom_type_description
_atom_type_scat_dispersion_real
_atom_type_scat_dispersion_imag
_atom_type_scat_source
C C 0.0033 0.0016 'International Tables Vol C Tables 4.2.6.8 and 6.1.1.4'
H H 0.0000 0.0000 'International Tables Vol C Tables 4.2.6.8 and 6.1.1.4'
N N 0.0061 0.0033 'International Tables Vol C Tables 4.2.6.8 and 6.1.1.4'
O O 0.0106 0.0060 'International Tables Vol C Tables 4.2.6.8 and 6.1.1.4'

loop_
_geom_angle_atom_site_label_1
_geom_angle_atom_site_label_2
_geom_angle_atom_site_label_3
_geom_angle
C4 O2 C3 121.30(11)
C10 O3 H3O 109.5(11)
C13 O5 C12 121.49(12)
C19 O6 H3O 118.4(11)
C22 O7 C26 116.76(13)
C23 O8 H8O 108.6(12)
C11 C1 C2 116.48(12)
C11 C1 C20 114.44(12)
C2 C1 C20 110.79(11)
C11 C1 H1 104.5
C2 C1 H1 104.5
C20 C1 H1 104.5
C10 C2 C3 119.32(13)
C10 C2 C1 124.31(12)
C3 C2 C1 115.99(12)
O1 C3 O2 113.83(12)
O1 C3 C2 126.45(14)
O2 C3 C2 119.72(12)
O2 C4 C9 121.00(13)
O2 C4 C5 117.01(12)
C9 C4 C5 121.98(14)
C6 C5 C4 118.58(14)
C6 C5 H5 120.7
C4 C5 H5 120.7
C5 C6 C7 120.38(15)
C5 C6 H6 119.8
C7 C6 H6 119.8
C8 C7 C6 120.37(15)
C8 C7 H7 119.8
C6 C7 H7 119.8
C7 C8 C9 120.32(14)
C7 C8 H8 119.8
C9 C8 H8 119.8
C4 C9 C8 118.30(14)
C4 C9 C10 118.59(13)
C8 C9 C10 123.06(13)
O3 C10 C2 123.86(13)
O3 C10 C9 116.45(12)
C2 C10 C9 119.63(12)
C19 C11 C12 119.64(13)
C19 C11 C1 124.77(13)
C12 C11 C1 115.57(13)
O4 C12 O5 113.87(13)
O4 C12 C11 126.33(14)
O5 C12 C11 119.74(13)
O5 C13 C14 116.94(15)
O5 C13 C18 121.14(14)
C14 C13 C18 121.90(16)
C15 C14 C13 118.40(18)
C15 C14 H14 120.8
C13 C14 H14 120.8
C14 C15 C16 121.12(17)
C14 C15 H15 119.4
C16 C15 H15 119.4
C17 C16 C15 119.84(18)
C17 C16 H16 120.1
C15 C16 H16 120.1
C16 C17 C18 120.38(18)
C16 C17 H17 119.8
C18 C17 H17 119.8
C13 C18 C17 118.36(15)
C13 C18 C19 118.82(14)
C17 C18 C19 122.80(15)
O6 C19 C11 124.88(13)
O6 C19 C18 115.97(13)
C11 C19 C18 119.14(13)
C25 C20 C21 118.02(13)
C25 C20 C1 124.51(13)
C21 C20 C1 117.47(12)
C22 C21 C20 121.43(13)
C22 C21 H21 119.3
C20 C21 H21 119.3
O7 C22 C21 124.85(13)
O7 C22 C23 115.34(12)
C21 C22 C23 119.80(13)
O8 C23 C24 123.63(13)
O8 C23 C22 117.41(13)
C24 C23 C22 118.96(13)
C23 C24 C25 120.88(13)
C23 C24 H24 119.6
C25 C24 H24 119.6
C20 C25 C24 120.78(13)
C20 C25 H25 119.6
C24 C25 H25 119.6
O7 C26 H26A 109.5
O7 C26 H26B 109.5
H26A C26 H26B 109.5
O7 C26 H26C 109.5
H26A C26 H26C 109.5
H26B C26 H26C 109.5
C31 N1 C27 115.64(15)
C31 N1 C29 111.38(15)
C27 N1 C29 110.21(15)
C31 N1 H1N 106.5(12)
C27 N1 H1N 107.2(12)
C29 N1 H1N 105.2(12)
N1 C27 C28 114.01(15)
N1 C27 H27A 108.8
C28 C27 H27A 108.8
N1 C27 H27B 108.8
C28 C27 H27B 108.8
H27A C27 H27B 107.6
C27 C28 H28A 109.5
C27 C28 H28B 109.5
H28A C28 H28B 109.5
C27 C28 H28C 109.5
H28A C28 H28C 109.5
H28B C28 H28C 109.5
C30 C29 N1 113.64(17)
C30 C29 H29A 108.8
N1 C29 H29A 108.8
C30 C29 H29B 108.8
N1 C29 H29B 108.8
H29A C29 H29B 107.7
C29 C30 H30A 109.5
C29 C30 H30B 109.5
H30A C30 H30B 109.5
C29 C30 H30C 109.5
H30A C30 H30C 109.5
H30B C30 H30C 109.5
N1 C31 C32 112.94(17)
N1 C31 H31A 109.0
C32 C31 H31A 109.0
N1 C31 H31B 109.0
C32 C31 H31B 109.0
H31A C31 H31B 107.8
C31 C32 H32A 109.5
C31 C32 H32B 109.5
H32A C32 H32B 109.5
C31 C32 H32C 109.5
H32A C32 H32C 109.5
H32B C32 H32C 109.5

loop_
_geom_bond_atom_site_label_1
_geom_bond_atom_site_label_2
_geom_bond_distance
O1 C3 1.2183(17)
O2 C4 1.3692(17)
O2 C3 1.3773(18)
O3 C10 1.3005(16)
O3 H3O 1.18(3)
O4 C12 1.2275(18)
O5 C13 1.365(2)
O5 C12 1.3789(18)
O6 C19 1.2939(17)
O6 H3O 1.24(3)
O7 C22 1.3745(17)
O7 C26 1.424(2)
O8 C23 1.3634(17)
O8 H8O 0.869(19)
C1 C11 1.516(2)
C1 C2 1.5277(19)
C1 C20 1.5287(19)
C1 H1 1.0000
C2 C10 1.3779(19)
C2 C3 1.4307(19)
C4 C9 1.384(2)
C4 C5 1.391(2)
C5 C6 1.374(2)
C5 H5 0.9500
C6 C7 1.394(2)
C6 H6 0.9500
C7 C8 1.372(2)
C7 H7 0.9500
C8 C9 1.395(2)
C8 H8 0.9500
C9 C10 1.455(2)
C11 C19 1.385(2)
C11 C12 1.427(2)
C13 C14 1.383(2)
C13 C18 1.385(2)
C14 C15 1.377(3)
C14 H14 0.9500
C15 C16 1.383(3)
C15 H15 0.9500
C16 C17 1.376(2)
C16 H16 0.9500
C17 C18 1.396(2)
C17 H17 0.9500
C18 C19 1.459(2)
C20 C25 1.375(2)
C20 C21 1.399(2)
C21 C22 1.375(2)
C21 H21 0.9500
C22 C23 1.395(2)
C23 C24 1.374(2)
C24 C25 1.389(2)
C24 H24 0.9500
C25 H25 0.9500
C26 H26A 0.9800
C26 H26B 0.9800
C26 H26C 0.9800
N1 C31 1.473(2)
N1 C27 1.496(2)
N1 C29 1.532(3)
N1 H1N 0.98(2)
C27 C28 1.510(3)
C27 H27A 0.9900
C27 H27B 0.9900
C28 H28A 0.9800
C28 H28B 0.9800
C28 H28C 0.9800
C29 C30 1.487(3)
C29 H29A 0.9900
C29 H29B 0.9900
C30 H30A 0.9800
C30 H30B 0.9800
C30 H30C 0.9800
C31 C32 1.503(3)
C31 H31A 0.9900
C31 H31B 0.9900
C32 H32A 0.9800
C32 H32B 0.9800
C32 H32C 0.9800

loop_
_geom_hbond_atom_site_label_D
_geom_hbond_atom_site_label_H
_geom_hbond_atom_site_label_A
_geom_hbond_site_symmetry_A
_geom_hbond_distance_DH
_geom_hbond_distance_HA
_geom_hbond_distance_DA
_geom_hbond_angle_DHA
O3 H3O O6 . 1.18(3) 1.24(3) 2.4139(15) 169(2)
O8 H8O O1 4_656 0.869(19) 1.789(19) 2.6488(16) 170.0(18)
C27 H27B O8 4_646 0.99 2.31 3.257(2) 160.5
N1 H1N O4 . 0.98(2) 1.82(2) 2.7727(19) 164.5(18)

_cod_database_fobs_code 2242365
